data_2023294
loop_
_publ_author_name
'Siddikova, Kyzlarkhan'
'Sardor, Murodov'
'Tojiboyev, Akmaljon'
'Kadirova, Zukhra'
'Ashurov, Jamshid'
'Daminova, Shahlo'

_publ_section_title
;
 Synthesis, crystal structure and Hirshfeld surface analysis of
 (2-amino-1-methylbenzimidazole-\kN 3)aquabis(4-oxopent-2-en-2-olato-\k2
 O,O&#x2032;)nickel(II) ethanol monosolvate
;
_journal_coeditor_code NY2006
_journal_issue 11
_journal_name_full 'Acta Crystallographica Section E Crystallographic Communications'
_journal_page_first 1186
_journal_page_last 1189
_journal_paper_doi 10.1107/S2056989024008958
_journal_volume 80
_journal_year 2024
_chemical_formula_iupac '[Ni (C5 H7 O2)2 (C8 H9 N3) (H2 O)], C2 H6 O'
_chemical_formula_moiety 'C18 H25 N3 Ni O5, C2 H6 O'
_chemical_formula_sum 'C20 H31 N3 Ni O6'
_chemical_formula_weight 468.19
_chemical_name_systematic
'(2-Amino-1-methylbenzimidazole-\k<i>N</i>^3^)aquabis(4-oxopent-2-en-2-olato-\k^2^<i>O</i>,<i>O</i>')nickel(II) ethanol monosolvate'
_space_group_crystal_system triclinic
_space_group_IT_number 2
_space_group_name_Hall '-P 1'
_space_group_name_H-M_alt 'P -1'
_atom_sites_solution_hydrogens mixed
_atom_sites_solution_primary disper
_audit_creation_method
;
Olex2 1.5-beta
(compiled 2024.02.16 svn.r378c4104 for OlexSys, GUI svn.r6928)
;
_cell_angle_alpha 72.392(3)
_cell_angle_beta 64.047(3)
_cell_angle_gamma 75.829(3)
_cell_formula_units_Z 2
_cell_length_a 10.6348(3)
_cell_length_b 11.1390(4)
_cell_length_c 11.7989(3)
_cell_measurement_reflns_used 3401
_cell_measurement_temperature 293.00
_cell_measurement_theta_max 69.5230
_cell_measurement_theta_min 4.1920
_cell_volume 1187.52(7)
_computing_cell_refinement
;
CrysAlisPro 1.171.40.84a (Rigaku OD, 2020)
;
_computing_data_collection
;
CrysAlisPro 1.171.40.84a (Rigaku OD, 2020)
;
_computing_data_reduction
;
CrysAlisPro 1.171.40.84a (Rigaku OD, 2020)
;
_computing_molecular_graphics
;
Olex2 1.5 (Dolomanov <i>et al.</i>,  2009)
;
_computing_publication_material
;
Olex2 1.5 (Dolomanov <i>et al.</i>,  2009)
;
_computing_structure_refinement
;
olex2.refine 1.5 (Bourhis <i>et al.</i>,  2015)
;
_diffrn_ambient_temperature 293.00
_diffrn_detector 'Hybrid Pixel Array Detector'
_diffrn_detector_area_resol_mean 10.0000
_diffrn_measured_fraction_theta_full 1.000
_diffrn_measured_fraction_theta_max 0.999
_diffrn_measurement_device 'four-circle diffractometer'
_diffrn_measurement_device_type
;
Rigaku XtaLAB Synergy (Single source at home/near) diffractometer with a
HyPix3000 detector
;
_diffrn_measurement_method '\w scans'
_diffrn_radiation_monochromator mirror
_diffrn_radiation_probe x-ray
_diffrn_radiation_type 'Cu K\a'
_diffrn_radiation_wavelength 1.54184
_diffrn_reflns_av_R_equivalents 0.0402
_diffrn_reflns_av_unetI/netI 0.0470
_diffrn_reflns_limit_h_max 12
_diffrn_reflns_limit_h_min -12
_diffrn_reflns_limit_k_max 11
_diffrn_reflns_limit_k_min -13
_diffrn_reflns_limit_l_max 14
_diffrn_reflns_limit_l_min -14
_diffrn_reflns_number 11590
_diffrn_reflns_theta_full 67.684
_diffrn_reflns_theta_max 69.996
_diffrn_reflns_theta_min 4.20
_diffrn_source 'micro-focus sealed X-ray tube'
_exptl_absorpt_coefficient_mu 1.503
_exptl_absorpt_correction_T_max 1.00000
_exptl_absorpt_correction_T_min 0.73055
_exptl_absorpt_correction_type multi-scan
_exptl_absorpt_process_details
;
(CrysAlisPro; Rigaku OD, 2020)
;
_exptl_crystal_colour 'clear yellowish yellow'
_exptl_crystal_density_diffrn 1.309
_exptl_crystal_description rhombohedral
_exptl_crystal_F_000 496
_exptl_crystal_size_max 0.2
_exptl_crystal_size_mid 0.2
_exptl_crystal_size_min 0.1
_refine_diff_density_max 0.242
_refine_diff_density_min -0.330
_refine_ls_goodness_of_fit_ref 1.076
_refine_ls_hydrogen_treatment constr
_refine_ls_matrix_type full
_refine_ls_number_constraints 45
_refine_ls_number_parameters 280
_refine_ls_number_reflns 4502
_refine_ls_number_restraints 0
_refine_ls_restrained_S_all 1.076
_refine_ls_R_factor_all 0.0632
_refine_ls_R_factor_gt 0.0479
_refine_ls_shift/su_max 0.001
_refine_ls_shift/su_mean 0.000
_refine_ls_structure_factor_coef Fsqd
_refine_ls_weighting_details 'w=1/[\s^2^(Fo^2^)+(0.0661P)^2^] where P=(Fo^2^+2Fc^2^)/3'
_refine_ls_weighting_scheme calc
_refine_ls_wR_factor_gt 0.1251
_refine_ls_wR_factor_ref 0.1393
_reflns_number_gt 3361
_reflns_number_total 4502
_reflns_threshold_expression I>=2u(I)
_cod_data_source_file ny2006.cif
_cod_data_source_block I
_cod_depositor_comments 'Adding full bibliography for 2023294.cif.'
_cod_database_code 2023294

loop_
_space_group_symop_id
_space_group_symop_operation_xyz
1 x,y,z
2 -x,-y,-z

loop_
_atom_site_type_symbol
_atom_site_label
_atom_site_fract_x
_atom_site_fract_y
_atom_site_fract_z
_atom_site_U_iso_or_equiv
_atom_site_adp_type
_atom_site_calc_flag
_atom_site_occupancy
_atom_site_disorder_assembly
_atom_site_disorder_group
Ni Ni1 0.37833(4) 0.20417(4) 0.43078(4) 0.04770(17) Uani d 1 . .
O O1 0.24815(19) 0.30620(17) 0.56482(18) 0.0569(5) Uani d 1 . .
O O2 0.53607(18) 0.19252(16) 0.48789(18) 0.0537(4) Uani d 1 . .
O O3 0.21418(18) 0.21047(17) 0.38640(19) 0.0572(5) Uani d 1 . .
O O4 0.50040(18) 0.08899(16) 0.30636(18) 0.0536(4) Uani d 1 . .
O O5 0.31402(17) 0.03642(16) 0.57499(17) 0.0553(5) Uani d 1 . .
H H5A 0.360544 0.020598 0.622452 0.083 Uiso d 1 . .
H H5B 0.354854 -0.037802 0.539752 0.083 Uiso d 1 . .
N N1 0.4363(2) 0.5612(2) 0.1599(2) 0.0541(5) Uani d 1 . .
N N2 0.4427(2) 0.36623(19) 0.2874(2) 0.0497(5) Uani d 1 . .
N N3 0.2214(2) 0.4934(2) 0.3222(2) 0.0673(7) Uani d 1 . .
H H3A 0.177127 0.435389 0.384603 0.081 Uiso calc 1 . .
H H3B 0.175491 0.564935 0.299385 0.081 Uiso calc 1 . .
C C1 0.2180(3) 0.1699(2) 0.2975(3) 0.0552(7) Uani d 1 . .
C C2 0.3363(3) 0.1014(3) 0.2183(3) 0.0668(8) Uani d 1 . .
H H2 0.326316 0.079068 0.153114 0.080 Uiso calc 1 . .
C C3 0.4668(3) 0.0634(2) 0.2273(3) 0.0549(7) Uani d 1 . .
C C4 0.5806(4) -0.0174(3) 0.1394(3) 0.0810(10) Uani d 1 . .
H H4A 0.650140 0.034189 0.072629 0.121 Uiso calc 1 . .
H H4B 0.539541 -0.052993 0.100909 0.121 Uiso calc 1 . .
H H4C 0.624512 -0.084707 0.188752 0.121 Uiso calc 1 . .
C C5 0.0829(4) 0.1984(4) 0.2761(4) 0.0879(11) Uani d 1 . .
H H5C 0.014455 0.147918 0.346155 0.132 Uiso calc 1 . .
H H5D 0.100950 0.178503 0.196177 0.132 Uiso calc 1 . .
H H5E 0.047252 0.286823 0.272283 0.132 Uiso calc 1 . .
C C6 0.1747(4) 0.4474(4) 0.7014(4) 0.1009(13) Uani d 1 . .
H H6A 0.118362 0.499179 0.654862 0.151 Uiso calc 1 . .
H H6B 0.217212 0.500831 0.721237 0.151 Uiso calc 1 . .
H H6C 0.116146 0.396497 0.780293 0.151 Uiso calc 1 . .
C C7 0.2884(3) 0.3620(3) 0.6197(3) 0.0603(7) Uani d 1 . .
C C8 0.4254(3) 0.3492(3) 0.6101(3) 0.0706(8) Uani d 1 . .
H H8 0.442871 0.401686 0.648294 0.085 Uiso calc 1 . .
C C9 0.5403(3) 0.2655(3) 0.5491(3) 0.0566(7) Uani d 1 . .
C C10 0.6783(4) 0.2561(4) 0.5586(4) 0.0921(12) Uani d 1 . .
H H10A 0.693330 0.177588 0.616418 0.138 Uiso calc 1 . .
H H10B 0.676903 0.325993 0.590987 0.138 Uiso calc 1 . .
H H10C 0.753214 0.258691 0.474542 0.138 Uiso calc 1 . .
C C11 0.5795(3) 0.3873(2) 0.1982(2) 0.0500(6) Uani d 1 . .
C C12 0.5768(3) 0.5081(3) 0.1180(3) 0.0528(6) Uani d 1 . .
C C13 0.6961(3) 0.5544(3) 0.0182(3) 0.0667(8) Uani d 1 . .
H H13 0.691386 0.634632 -0.035448 0.080 Uiso calc 1 . .
C C14 0.8224(3) 0.4763(3) 0.0018(3) 0.0745(9) Uani d 1 . .
H H14 0.905466 0.504785 -0.063062 0.089 Uiso calc 1 . .
C C15 0.8272(3) 0.3549(3) 0.0815(3) 0.0688(8) Uani d 1 . .
H H15 0.913756 0.303874 0.067631 0.083 Uiso calc 1 . .
C C16 0.7076(3) 0.3086(3) 0.1800(3) 0.0575(7) Uani d 1 . .
H H16 0.712227 0.227718 0.232527 0.069 Uiso calc 1 . .
C C17 0.3614(3) 0.4725(2) 0.2605(3) 0.0519(6) Uani d 1 . .
C C18 0.3795(3) 0.6842(3) 0.1015(3) 0.0680(8) Uani d 1 . .
H H18A 0.382641 0.748120 0.139153 0.102 Uiso calc 1 . .
H H18B 0.283564 0.682305 0.116713 0.102 Uiso calc 1 . .
H H18C 0.434695 0.703474 0.010108 0.102 Uiso calc 1 . .
O O6 -0.0365(2) 0.2675(2) 0.6737(3) 0.1025(9) Uani d 1 . .
H H6 0.045101 0.281874 0.629680 0.154 Uiso calc 1 . .
C C19 -0.0391(4) 0.1356(4) 0.7187(4) 0.0948(12) Uani d 1 . .
H H19A 0.029258 0.093414 0.650879 0.100(12) Uiso calc 1 . .
H H19B -0.131701 0.116749 0.738011 0.139(17) Uiso calc 1 . .
C C20 -0.0070(5) 0.0844(5) 0.8363(5) 0.1266(17) Uani d 1 . .
H H20A 0.087857 0.095682 0.815678 0.190 Uiso calc 1 . .
H H20B -0.016667 -0.004499 0.866881 0.190 Uiso calc 1 . .
H H20C -0.071434 0.128771 0.902373 0.190 Uiso calc 1 . .

loop_
_atom_site_aniso_label
_atom_site_aniso_U_11
_atom_site_aniso_U_22
_atom_site_aniso_U_33
_atom_site_aniso_U_12
_atom_site_aniso_U_13
_atom_site_aniso_U_23
Ni1 0.0429(3) 0.0473(3) 0.0525(3) 0.00597(18) -0.0188(2) -0.0200(2)
O1 0.0500(10) 0.0551(10) 0.0619(12) 0.0005(8) -0.0140(9) -0.0263(9)
O2 0.0512(10) 0.0534(10) 0.0602(11) 0.0029(8) -0.0258(9) -0.0195(9)
O3 0.0458(10) 0.0592(11) 0.0667(12) 0.0037(8) -0.0218(9) -0.0234(9)
O4 0.0522(10) 0.0525(10) 0.0591(11) 0.0094(8) -0.0254(9) -0.0241(9)
O5 0.0501(10) 0.0512(10) 0.0599(11) 0.0060(8) -0.0218(9) -0.0160(8)
N1 0.0502(12) 0.0509(12) 0.0544(13) 0.0003(9) -0.0189(10) -0.0104(10)
N2 0.0399(11) 0.0505(12) 0.0542(13) 0.0038(9) -0.0170(10) -0.0159(10)
N3 0.0431(12) 0.0567(14) 0.0758(17) 0.0081(10) -0.0136(12) -0.0053(12)
C1 0.0545(16) 0.0496(14) 0.0662(18) -0.0040(12) -0.0300(14) -0.0119(13)
C2 0.0696(19) 0.079(2) 0.0680(19) 0.0018(15) -0.0373(16) -0.0318(16)
C3 0.0602(17) 0.0495(14) 0.0503(15) 0.0015(12) -0.0202(13) -0.0143(12)
C4 0.084(2) 0.091(2) 0.070(2) 0.0163(18) -0.0302(18) -0.0430(19)
C5 0.071(2) 0.095(3) 0.119(3) 0.0038(18) -0.055(2) -0.037(2)
C6 0.090(3) 0.101(3) 0.109(3) 0.006(2) -0.015(2) -0.071(2)
C7 0.0689(18) 0.0498(15) 0.0539(16) -0.0055(13) -0.0120(14) -0.0206(13)
C8 0.075(2) 0.075(2) 0.076(2) -0.0103(16) -0.0279(17) -0.0388(17)
C9 0.0608(17) 0.0592(16) 0.0550(16) -0.0134(13) -0.0242(13) -0.0132(13)
C10 0.077(2) 0.117(3) 0.110(3) -0.011(2) -0.049(2) -0.046(3)
C11 0.0466(14) 0.0550(14) 0.0501(15) -0.0007(11) -0.0191(12) -0.0188(12)
C12 0.0491(14) 0.0606(16) 0.0496(15) -0.0029(12) -0.0188(12) -0.0179(12)
C13 0.0623(18) 0.0702(19) 0.0566(17) -0.0103(15) -0.0145(14) -0.0114(15)
C14 0.0528(17) 0.092(2) 0.065(2) -0.0113(16) -0.0086(14) -0.0195(18)
C15 0.0453(16) 0.087(2) 0.073(2) 0.0046(14) -0.0183(14) -0.0341(17)
C16 0.0462(15) 0.0662(17) 0.0586(17) 0.0037(12) -0.0195(13) -0.0224(14)
C17 0.0457(14) 0.0512(14) 0.0568(16) 0.0009(11) -0.0191(12) -0.0170(12)
C18 0.0701(19) 0.0532(16) 0.072(2) 0.0045(14) -0.0291(16) -0.0115(14)
O6 0.0585(14) 0.0672(15) 0.143(2) 0.0080(11) -0.0163(15) -0.0190(15)
C19 0.069(2) 0.083(3) 0.123(3) 0.0004(19) -0.027(2) -0.035(2)
C20 0.120(4) 0.131(4) 0.105(4) 0.010(3) -0.043(3) -0.016(3)

loop_
_atom_type_symbol
_atom_type_scat_Cromer_Mann_a1
_atom_type_scat_Cromer_Mann_a2
_atom_type_scat_Cromer_Mann_a3
_atom_type_scat_Cromer_Mann_a4
_atom_type_scat_Cromer_Mann_b1
_atom_type_scat_Cromer_Mann_b2
_atom_type_scat_Cromer_Mann_b3
_atom_type_scat_Cromer_Mann_b4
_atom_type_scat_Cromer_Mann_c
_atom_type_scat_dispersion_source
_atom_type_scat_dispersion_real
_atom_type_scat_dispersion_imag
_atom_type_scat_source
C 2.31000 1.02000 1.58860 0.86500 20.84390 10.20750 0.56870 51.65120 0.21560 'Brennan, Cowan, Rev. Sci. Instrum., 1992, 63, 850' 0.01920 0.00960 'International Tables Volume C Table 6.1.1.4 (pp. 500-502)'
H 0.49300 0.32291 0.14019 0.04081 10.51090 26.12570 3.14236 57.79970 0.00304 'Brennan, Cowan, Rev. Sci. Instrum., 1992, 63, 850' -0.00000 0.00000 'International Tables Volume C Table 6.1.1.4 (pp. 500-502)'
N 12.21260 3.13220 2.01250 1.16630 0.00570 9.89330 28.99750 0.58260 -11.52900 'Brennan, Cowan, Rev. Sci. Instrum., 1992, 63, 850' 0.03300 0.01890 'International Tables Volume C Table 6.1.1.4 (pp. 500-502)'
Ni 12.83760 7.29200 4.44380 2.38000 3.87850 0.25650 12.17630 66.34210 1.03410 'Brennan, Cowan, Rev. Sci. Instrum., 1992, 63, 850' -3.09360 0.52420 'International Tables Volume C Table 6.1.1.4 (pp. 500-502)'
O 3.04850 2.28680 1.54630 0.86700 13.27710 5.70110 0.32390 32.90890 0.25080 'Brennan, Cowan, Rev. Sci. Instrum., 1992, 63, 850' 0.05170 0.03360 'International Tables Volume C Table 6.1.1.4 (pp. 500-502)'

loop_
_geom_angle_atom_site_label_1
_geom_angle_atom_site_label_2
_geom_angle_atom_site_label_3
_geom_angle_site_symmetry_1
_geom_angle_site_symmetry_3
_geom_angle
_geom_angle_publ_flag
O1 Ni1 O2 . . 89.60(8) yes
O1 Ni1 O4 . . 175.17(7) yes
O1 Ni1 O5 . . 88.09(7) ?
O1 Ni1 N2 . . 92.89(8) ?
O2 Ni1 O4 . . 91.55(7) ?
O2 Ni1 O5 . . 88.73(7) ?
O2 Ni1 N2 . . 91.52(8) ?
O3 Ni1 O1 . . 88.29(8) ?
O3 Ni1 O2 . . 176.18(8) yes
O3 Ni1 O4 . . 90.29(7) yes
O3 Ni1 O5 . . 88.03(7) ?
O3 Ni1 N2 . . 91.76(8) ?
O4 Ni1 O5 . . 87.25(7) ?
O4 Ni1 N2 . . 91.77(8) ?
N2 Ni1 O5 . . 178.99(7) yes
C7 O1 Ni1 . . 124.91(18) ?
C9 O2 Ni1 . . 125.12(17) ?
C1 O3 Ni1 . . 126.34(17) ?
C3 O4 Ni1 . . 125.35(16) ?
Ni1 O5 H5A . . 107.3 ?
Ni1 O5 H5B . . 111.2 ?
H5A O5 H5B . . 96.5 ?
C12 N1 C18 . . 126.1(2) ?
C17 N1 C12 . . 107.0(2) ?
C17 N1 C18 . . 126.8(2) ?
C11 N2 Ni1 . . 128.07(15) ?
C17 N2 Ni1 . . 127.06(18) ?
C17 N2 C11 . . 104.9(2) ?
H3A N3 H3B . . 120.0 ?
C17 N3 H3A . . 120.0 ?
C17 N3 H3B . . 120.0 ?
O3 C1 C2 . . 125.1(2) ?
O3 C1 C5 . . 115.7(3) ?
C2 C1 C5 . . 119.1(3) ?
C1 C2 H2 . . 116.6 ?
C3 C2 C1 . . 126.7(3) ?
C3 C2 H2 . . 116.6 ?
O4 C3 C2 . . 125.2(2) ?
O4 C3 C4 . . 114.8(2) ?
C2 C3 C4 . . 120.0(3) ?
C3 C4 H4A . . 109.5 ?
C3 C4 H4B . . 109.5 ?
C3 C4 H4C . . 109.5 ?
H4A C4 H4B . . 109.5 ?
H4A C4 H4C . . 109.5 ?
H4B C4 H4C . . 109.5 ?
C1 C5 H5C . . 109.5 ?
C1 C5 H5D . . 109.5 ?
C1 C5 H5E . . 109.5 ?
H5C C5 H5D . . 109.5 ?
H5C C5 H5E . . 109.5 ?
H5D C5 H5E . . 109.5 ?
H6A C6 H6B . . 109.5 ?
H6A C6 H6C . . 109.5 ?
H6B C6 H6C . . 109.5 ?
C7 C6 H6A . . 109.5 ?
C7 C6 H6B . . 109.5 ?
C7 C6 H6C . . 109.5 ?
O1 C7 C6 . . 115.4(3) ?
O1 C7 C8 . . 125.1(3) ?
C8 C7 C6 . . 119.5(3) ?
C7 C8 H8 . . 116.6 ?
C7 C8 C9 . . 126.9(3) ?
C9 C8 H8 . . 116.6 ?
O2 C9 C8 . . 124.5(3) ?
O2 C9 C10 . . 115.9(3) ?
C8 C9 C10 . . 119.5(3) ?
C9 C10 H10A . . 109.5 ?
C9 C10 H10B . . 109.5 ?
C9 C10 H10C . . 109.5 ?
H10A C10 H10B . . 109.5 ?
H10A C10 H10C . . 109.5 ?
H10B C10 H10C . . 109.5 ?
C12 C11 N2 . . 109.9(2) ?
C12 C11 C16 . . 119.6(3) ?
C16 C11 N2 . . 130.5(2) ?
N1 C12 C11 . . 105.6(2) ?
C13 C12 N1 . . 131.4(3) ?
C13 C12 C11 . . 123.0(3) ?
C12 C13 H13 . . 121.5 ?
C14 C13 C12 . . 116.9(3) ?
C14 C13 H13 . . 121.5 ?
C13 C14 H14 . . 119.6 ?
C13 C14 C15 . . 120.8(3) ?
C15 C14 H14 . . 119.6 ?
C14 C15 H15 . . 119.0 ?
C16 C15 C14 . . 122.0(3) ?
C16 C15 H15 . . 119.0 ?
C11 C16 H16 . . 121.2 ?
C15 C16 C11 . . 117.6(3) ?
C15 C16 H16 . . 121.2 ?
N2 C17 N1 . . 112.6(2) ?
N2 C17 N3 . . 125.1(3) ?
N3 C17 N1 . . 122.2(2) ?
N1 C18 H18A . . 109.5 ?
N1 C18 H18B . . 109.5 ?
N1 C18 H18C . . 109.5 ?
H18A C18 H18B . . 109.5 ?
H18A C18 H18C . . 109.5 ?
H18B C18 H18C . . 109.5 ?
C19 O6 H6 . . 109.5 ?
O6 C19 H19A . . 109.1 ?
O6 C19 H19B . . 109.1 ?
O6 C19 C20 . . 112.6(4) ?
H19A C19 H19B . . 107.8 ?
C20 C19 H19A . . 109.1 ?
C20 C19 H19B . . 109.1 ?
C19 C20 H20A . . 109.5 ?
C19 C20 H20B . . 109.5 ?
C19 C20 H20C . . 109.5 ?
H20A C20 H20B . . 109.5 ?
H20A C20 H20C . . 109.5 ?
H20B C20 H20C . . 109.5 ?

loop_
_geom_bond_atom_site_label_1
_geom_bond_atom_site_label_2
_geom_bond_site_symmetry_2
_geom_bond_distance
_geom_bond_publ_flag
Ni1 O1 . 2.0273(18) yes
Ni1 O2 . 2.0286(17) yes
Ni1 O3 . 2.0110(18) yes
Ni1 O4 . 2.0353(17) yes
Ni1 O5 . 2.1303(18) yes
Ni1 N2 . 2.082(2) yes
O1 C7 . 1.268(3) ?
O2 C9 . 1.259(3) ?
O3 C1 . 1.244(3) ?
O4 C3 . 1.257(3) ?
O5 H5A . 0.8541 ?
O5 H5B . 0.9587 ?
N1 C12 . 1.387(3) ?
N1 C17 . 1.366(3) ?
N1 C18 . 1.451(3) ?
N2 C11 . 1.399(3) ?
N2 C17 . 1.327(3) ?
N3 H3A . 0.8600 ?
N3 H3B . 0.8600 ?
N3 C17 . 1.337(3) ?
C1 C2 . 1.404(4) ?
C1 C5 . 1.508(4) ?
C2 H2 . 0.9300 ?
C2 C3 . 1.389(4) ?
C3 C4 . 1.511(4) ?
C4 H4A . 0.9600 ?
C4 H4B . 0.9600 ?
C4 H4C . 0.9600 ?
C5 H5C . 0.9600 ?
C5 H5D . 0.9600 ?
C5 H5E . 0.9600 ?
C6 H6A . 0.9600 ?
C6 H6B . 0.9600 ?
C6 H6C . 0.9600 ?
C6 C7 . 1.505(4) ?
C7 C8 . 1.385(4) ?
C8 H8 . 0.9300 ?
C8 C9 . 1.400(4) ?
C9 C10 . 1.497(4) ?
C10 H10A . 0.9600 ?
C10 H10B . 0.9600 ?
C10 H10C . 0.9600 ?
C11 C12 . 1.393(4) ?
C11 C16 . 1.395(3) ?
C12 C13 . 1.382(4) ?
C13 H13 . 0.9300 ?
C13 C14 . 1.379(4) ?
C14 H14 . 0.9300 ?
C14 C15 . 1.398(4) ?
C15 H15 . 0.9300 ?
C15 C16 . 1.378(4) ?
C16 H16 . 0.9300 ?
C18 H18A . 0.9600 ?
C18 H18B . 0.9600 ?
C18 H18C . 0.9600 ?
O6 H6 . 0.8200 ?
O6 C19 . 1.405(4) ?
C19 H19A . 0.9700 ?
C19 H19B . 0.9700 ?
C19 C20 . 1.486(6) ?
C20 H20A . 0.9600 ?
C20 H20B . 0.9600 ?
C20 H20C . 0.9600 ?

loop_
_geom_hbond_atom_site_label_D
_geom_hbond_atom_site_label_H
_geom_hbond_atom_site_label_A
_geom_hbond_site_symmetry_D
_geom_hbond_site_symmetry_H
_geom_hbond_site_symmetry_A
_geom_hbond_distance_DH
_geom_hbond_distance_HA
_geom_hbond_distance_DA
_geom_hbond_angle_DHA
_geom_hbond_publ_flag
N3 H3B O6 . . 2_566 0.86 2.09 2.897(3) 156 yes
O5 H5A O4 . . 2_656 0.85 1.99 2.773(3) 152 yes
O5 H5B O2 . . 2_656 0.96 1.86 2.777(3) 160 yes
O6 H6 O1 . . 1_555 0.82 2.01 2.811(4) 166 yes

loop_
_geom_torsion_atom_site_label_1
_geom_torsion_atom_site_label_2
_geom_torsion_atom_site_label_3
_geom_torsion_atom_site_label_4
_geom_torsion_site_symmetry_1
_geom_torsion_site_symmetry_2
_geom_torsion_site_symmetry_3
_geom_torsion_site_symmetry_4
_geom_torsion
_geom_torsion_publ_flag
Ni1 O1 C7 C6 . . . . 171.5(2) ?
Ni1 O1 C7 C8 . . . . -8.9(4) ?
Ni1 O2 C9 C8 . . . . 13.7(4) ?
Ni1 O2 C9 C10 . . . . -168.4(2) ?
Ni1 O3 C1 C2 . . . . 6.1(4) ?
Ni1 O3 C1 C5 . . . . -173.9(2) ?
Ni1 O4 C3 C2 . . . . -5.3(4) ?
Ni1 O4 C3 C4 . . . . 175.92(19) ?
Ni1 N2 C11 C12 . . . . 179.46(17) ?
Ni1 N2 C11 C16 . . . . 0.1(4) ?
Ni1 N2 C17 N1 . . . . -179.69(17) ?
Ni1 N2 C17 N3 . . . . -0.4(4) ?
O1 C7 C8 C9 . . . . -6.1(5) ?
O3 C1 C2 C3 . . . . 2.2(5) ?
N1 C12 C13 C14 . . . . -180.0(3) ?
N2 C11 C12 N1 . . . . 0.4(3) ?
N2 C11 C12 C13 . . . . -178.3(3) ?
N2 C11 C16 C15 . . . . 179.0(3) ?
C1 C2 C3 O4 . . . . -2.6(5) ?
C1 C2 C3 C4 . . . . 176.1(3) ?
C5 C1 C2 C3 . . . . -177.7(3) ?
C6 C7 C8 C9 . . . . 173.5(3) ?
C7 C8 C9 O2 . . . . 3.4(5) ?
C7 C8 C9 C10 . . . . -174.4(3) ?
C11 N2 C17 N1 . . . . 0.0(3) ?
C11 N2 C17 N3 . . . . 179.3(3) ?
C11 C12 C13 C14 . . . . -1.6(5) ?
C12 N1 C17 N2 . . . . 0.2(3) ?
C12 N1 C17 N3 . . . . -179.1(3) ?
C12 C11 C16 C15 . . . . -0.3(4) ?
C12 C13 C14 C15 . . . . 1.4(5) ?
C13 C14 C15 C16 . . . . -0.8(5) ?
C14 C15 C16 C11 . . . . 0.1(5) ?
C16 C11 C12 N1 . . . . 179.8(2) ?
C16 C11 C12 C13 . . . . 1.1(4) ?
C17 N1 C12 C11 . . . . -0.3(3) ?
C17 N1 C12 C13 . . . . 178.2(3) ?
C17 N2 C11 C12 . . . . -0.2(3) ?
C17 N2 C11 C16 . . . . -179.6(3) ?
C18 N1 C12 C11 . . . . -176.5(3) ?
C18 N1 C12 C13 . . . . 2.0(5) ?
C18 N1 C17 N2 . . . . 176.4(3) ?
C18 N1 C17 N3 . . . . -3.0(4) ?
